data_4316794
loop_
_publ_author_name
'Victor W. L. Ng'
'Michelle K. Taylor'
'Jonathan M. White'
'Charles G. Young'

_publ_section_title
;
 cis-Dioxo- and cis-(Hydroxo)oxo-Mo(V) Complexes Stabilized by
 Intramolecular Hydrogen-Bonding
;
_journal_name_full 'Inorganic Chemistry'
_journal_page_first 9460
_journal_page_last 9469
_journal_paper_doi 10.1021/ic1011428
_journal_volume 49
_journal_year 2010
_chemical_formula_sum 'C32 H40 B Mo N7 O5'
_chemical_formula_weight 709.46
_chemical_name_common Tp(iPr)MoO2(OC6H4CONH(C6H4OMe-4)-2)
_chemical_name_systematic
;
 ?
;
_space_group_IT_number 14
_symmetry_cell_setting monoclinic
_symmetry_space_group_name_Hall '-P 2ybc'
_symmetry_space_group_name_H-M 'P 1 21/c 1'
_atom_sites_solution_hydrogens geom
_atom_sites_solution_primary direct
_atom_sites_solution_secondary difmap
_audit_creation_method SHELXL-97
_cell_angle_alpha 90.00
_cell_angle_beta 94.431(2)
_cell_angle_gamma 90.00
_cell_formula_units_Z 4
_cell_length_a 8.5817(2)
_cell_length_b 13.2801(3)
_cell_length_c 29.2857(5)
_cell_measurement_temperature 130(2)
_cell_volume 3327.59(12)
_computing_structure_refinement 'SHELXL-97 (Sheldrick, 1997)'
_diffrn_ambient_temperature 130(2)
_diffrn_measured_fraction_theta_full 0.974
_diffrn_measured_fraction_theta_max 0.974
_diffrn_radiation_monochromator graphite
_diffrn_radiation_source 'fine-focus sealed tube'
_diffrn_radiation_type CuK\a
_diffrn_radiation_wavelength 1.54184
_diffrn_reflns_av_R_equivalents 0.0395
_diffrn_reflns_av_sigmaI/netI 0.0447
_diffrn_reflns_limit_h_max 10
_diffrn_reflns_limit_h_min -4
_diffrn_reflns_limit_k_max 16
_diffrn_reflns_limit_k_min -14
_diffrn_reflns_limit_l_max 36
_diffrn_reflns_limit_l_min -35
_diffrn_reflns_number 12857
_diffrn_reflns_theta_full 73.04
_diffrn_reflns_theta_max 73.04
_diffrn_reflns_theta_min 3.03
_exptl_absorpt_coefficient_mu 3.639
_exptl_absorpt_correction_T_max 0.7847
_exptl_absorpt_correction_T_min 0.4754
_exptl_absorpt_correction_type gaussian
_exptl_crystal_colour Orange
_exptl_crystal_density_diffrn 1.416
_exptl_crystal_density_method 'not measured'
_exptl_crystal_description Needle
_exptl_crystal_F_000 1472
_exptl_crystal_size_max 0.24
_exptl_crystal_size_mid 0.11
_exptl_crystal_size_min 0.07
_refine_diff_density_max 0.857
_refine_diff_density_min -0.733
_refine_diff_density_rms 0.102
_refine_ls_extinction_method none
_refine_ls_goodness_of_fit_ref 1.188
_refine_ls_hydrogen_treatment constr
_refine_ls_matrix_type full
_refine_ls_number_parameters 415
_refine_ls_number_reflns 6495
_refine_ls_number_restraints 0
_refine_ls_restrained_S_all 1.188
_refine_ls_R_factor_all 0.0589
_refine_ls_R_factor_gt 0.0470
_refine_ls_shift/su_max 0.001
_refine_ls_shift/su_mean 0.000
_refine_ls_structure_factor_coef Fsqd
_refine_ls_weighting_details 'calc w=1/[\s^2^(Fo^2^)+(0.0147P)^2^+17.9226P] where P=(Fo^2^+2Fc^2^)/3'
_refine_ls_weighting_scheme calc
_refine_ls_wR_factor_gt 0.1226
_refine_ls_wR_factor_ref 0.1258
_reflns_number_gt 5539
_reflns_number_total 6495
_reflns_threshold_expression >2sigma(I)
_cod_data_source_file ic1011428_si_002_3.cif
_cod_data_source_block jmwng19
_cod_database_code 4316794

loop_
_symmetry_equiv_pos_as_xyz
'x, y, z'
'-x, y+1/2, -z+1/2'
'-x, -y, -z'
'x, -y-1/2, z-1/2'

loop_
_atom_site_label
_atom_site_type_symbol
_atom_site_fract_x
_atom_site_fract_y
_atom_site_fract_z
_atom_site_U_iso_or_equiv
_atom_site_adp_type
_atom_site_occupancy
_atom_site_symmetry_multiplicity
_atom_site_calc_flag
_atom_site_refinement_flags
_atom_site_disorder_assembly
_atom_site_disorder_group
C1 C 0.3083(5) 0.8325(3) 0.15326(15) 0.0176(9) Uani 1 1 d . . .
C2 C 0.2502(5) 0.9312(4) 0.15632(15) 0.0218(10) Uani 1 1 d . . .
C3 C 0.3489(6) 1.0038(4) 0.17788(18) 0.0283(11) Uani 1 1 d . . .
H3 H 0.3117 1.0707 0.1807 0.034 Uiso 1 1 calc R . .
C4 C 0.4983(7) 0.9808(4) 0.19514(19) 0.0351(13) Uani 1 1 d . . .
H4 H 0.5624 1.0311 0.2100 0.042 Uiso 1 1 calc R . .
C5 C 0.5546(6) 0.8840(4) 0.19072(17) 0.0294(11) Uani 1 1 d . . .
H5 H 0.6582 0.8681 0.2022 0.035 Uiso 1 1 calc R . .
C6 C 0.4606(6) 0.8100(4) 0.16966(16) 0.0250(10) Uani 1 1 d . . .
H6 H 0.5004 0.7438 0.1664 0.030 Uiso 1 1 calc R . .
C7 C 0.0926(6) 0.9681(4) 0.13770(16) 0.0225(10) Uani 1 1 d . . .
C8 C -0.7015(6) 1.0357(4) 0.04453(19) 0.0347(13) Uani 1 1 d . . .
H8A H -0.8093 1.0283 0.0313 0.052 Uiso 1 1 calc R . .
H8B H -0.6443 1.0808 0.0253 0.052 Uiso 1 1 calc R . .
H8C H -0.7018 1.0639 0.0754 0.052 Uiso 1 1 calc R . .
C41 C -0.1667(5) 0.9155(3) 0.10201(16) 0.0200(9) Uani 1 1 d . . .
C42 C -0.2525(6) 0.8316(3) 0.08661(16) 0.0224(10) Uani 1 1 d . . .
H42 H -0.2055 0.7668 0.0886 0.027 Uiso 1 1 calc R . .
C43 C -0.4052(6) 0.8413(4) 0.06844(17) 0.0253(10) Uani 1 1 d . . .
H43 H -0.4629 0.7832 0.0586 0.030 Uiso 1 1 calc R . .
C44 C -0.4749(6) 0.9364(4) 0.06456(16) 0.0236(10) Uani 1 1 d . . .
C45 C -0.3889(6) 1.0202(4) 0.07911(17) 0.0268(11) Uani 1 1 d . . .
H45 H -0.4352 1.0851 0.0763 0.032 Uiso 1 1 calc R . .
C46 C -0.2357(6) 1.0104(4) 0.09771(18) 0.0282(11) Uani 1 1 d . . .
H46 H -0.1779 1.0686 0.1075 0.034 Uiso 1 1 calc R . .
N1 N -0.0117(4) 0.8984(3) 0.12082(14) 0.0236(9) Uani 1 1 d . . .
H H 0.0203 0.8354 0.1216 0.028 Uiso 1 1 calc R . .
O1 O 0.2135(4) 0.7591(2) 0.13354(11) 0.0219(7) Uani 1 1 d . . .
O2 O 0.3577(4) 0.5928(2) 0.09422(11) 0.0236(7) Uani 1 1 d . . .
O3 O 0.3259(4) 0.5919(2) 0.18381(11) 0.0223(7) Uani 1 1 d . . .
O4 O 0.0641(4) 1.0592(3) 0.13806(15) 0.0375(9) Uani 1 1 d . . .
O5 O -0.6269(4) 0.9389(3) 0.04681(13) 0.0320(8) Uani 1 1 d . . .
C11 C -0.0148(6) 0.3270(3) 0.12255(15) 0.0204(9) Uani 1 1 d . . .
H11 H -0.1089 0.2892 0.1190 0.024 Uiso 1 1 calc R . .
C12 C 0.1337(6) 0.2861(3) 0.12848(15) 0.0204(9) Uani 1 1 d . . .
H12 H 0.1619 0.2169 0.1300 0.024 Uiso 1 1 calc R . .
C13 C 0.2330(5) 0.3700(3) 0.13172(15) 0.0200(9) Uani 1 1 d . . .
C14 C 0.4088(5) 0.3701(4) 0.13915(17) 0.0241(10) Uani 1 1 d . . .
H14 H 0.4489 0.4365 0.1290 0.029 Uiso 1 1 calc R . .
C15 C 0.4776(7) 0.2880(5) 0.1115(2) 0.0463(16) Uani 1 1 d . . .
H15A H 0.5918 0.2891 0.1168 0.070 Uiso 1 1 calc R . .
H15B H 0.4478 0.2989 0.0789 0.070 Uiso 1 1 calc R . .
H15C H 0.4381 0.2225 0.1209 0.070 Uiso 1 1 calc R . .
C16 C 0.4573(7) 0.3564(5) 0.1904(2) 0.0432(15) Uani 1 1 d . . .
H16A H 0.5716 0.3564 0.1953 0.065 Uiso 1 1 calc R . .
H16B H 0.4163 0.2923 0.2010 0.065 Uiso 1 1 calc R . .
H16C H 0.4149 0.4119 0.2078 0.065 Uiso 1 1 calc R . .
C21 C -0.2501(6) 0.5929(4) 0.18455(18) 0.0280(11) Uani 1 1 d . . .
H21 H -0.3536 0.5670 0.1815 0.034 Uiso 1 1 calc R . .
C22 C -0.1903(6) 0.6563(4) 0.21865(18) 0.0303(11) Uani 1 1 d . . .
H22 H -0.2433 0.6830 0.2433 0.036 Uiso 1 1 calc R . .
C23 C -0.0355(5) 0.6731(4) 0.20945(16) 0.0218(10) Uani 1 1 d . . .
C24 C 0.0857(6) 0.7335(4) 0.23813(16) 0.0247(10) Uani 1 1 d . . .
H24 H 0.1769 0.7451 0.2195 0.030 Uiso 1 1 calc R . .
C25 C 0.1419(7) 0.6719(5) 0.28037(18) 0.0358(13) Uani 1 1 d . . .
H25A H 0.2205 0.7105 0.2991 0.054 Uiso 1 1 calc R . .
H25B H 0.1882 0.6087 0.2707 0.054 Uiso 1 1 calc R . .
H25C H 0.0531 0.6571 0.2984 0.054 Uiso 1 1 calc R . .
C26 C 0.0218(7) 0.8359(4) 0.25148(18) 0.0318(12) Uani 1 1 d . . .
H26A H 0.1030 0.8729 0.2699 0.048 Uiso 1 1 calc R . .
H26B H -0.0690 0.8261 0.2693 0.048 Uiso 1 1 calc R . .
H26C H -0.0095 0.8744 0.2237 0.048 Uiso 1 1 calc R . .
C31 C -0.1839(6) 0.5774(4) 0.03164(17) 0.0294(11) Uani 1 1 d . . .
H31 H -0.2802 0.5450 0.0227 0.035 Uiso 1 1 calc R . .
C32 C -0.1054(6) 0.6399(4) 0.00484(17) 0.0300(12) Uani 1 1 d . . .
H32 H -0.1352 0.6594 -0.0258 0.036 Uiso 1 1 calc R . .
C33 C 0.0284(6) 0.6697(3) 0.03169(16) 0.0218(10) Uani 1 1 d . . .
C34 C 0.1524(6) 0.7424(4) 0.01915(16) 0.0248(10) Uani 1 1 d . . .
H34 H 0.2069 0.7686 0.0482 0.030 Uiso 1 1 calc R . .
C35 C 0.2742(6) 0.6928(4) -0.00864(18) 0.0320(12) Uani 1 1 d . . .
H35A H 0.3527 0.7427 -0.0159 0.048 Uiso 1 1 calc R . .
H35B H 0.2232 0.6657 -0.0371 0.048 Uiso 1 1 calc R . .
H35C H 0.3252 0.6379 0.0092 0.048 Uiso 1 1 calc R . .
C36 C 0.0761(7) 0.8322(4) -0.00721(17) 0.0300(11) Uani 1 1 d . . .
H36A H 0.1573 0.8795 -0.0152 0.045 Uiso 1 1 calc R . .
H36B H 0.0038 0.8662 0.0120 0.045 Uiso 1 1 calc R . .
H36C H 0.0186 0.8079 -0.0353 0.045 Uiso 1 1 calc R . .
N11 N 0.1468(4) 0.4554(3) 0.12796(13) 0.0169(8) Uani 1 1 d . . .
N12 N -0.0067(4) 0.4262(3) 0.12258(13) 0.0199(8) Uani 1 1 d . . .
N21 N -0.0043(4) 0.6240(3) 0.17142(13) 0.0208(8) Uani 1 1 d . . .
N22 N -0.1376(4) 0.5739(3) 0.15630(14) 0.0221(8) Uani 1 1 d . . .
N31 N 0.0290(4) 0.6259(3) 0.07300(13) 0.0201(8) Uani 1 1 d . . .
N32 N -0.1043(4) 0.5687(3) 0.07276(14) 0.0223(8) Uani 1 1 d . . .
Mo1 Mo 0.22342(4) 0.61334(3) 0.132775(12) 0.01621(10) Uani 1 1 d . . .
B1 B -0.1398(6) 0.5044(4) 0.11427(19) 0.0235(11) Uani 1 1 d . . .
H1 H -0.2433 0.4702 0.1089 0.028 Uiso 1 1 calc R . .

loop_
_atom_site_aniso_label
_atom_site_aniso_U_11
_atom_site_aniso_U_22
_atom_site_aniso_U_33
_atom_site_aniso_U_23
_atom_site_aniso_U_13
_atom_site_aniso_U_12
C1 0.023(2) 0.012(2) 0.018(2) -0.0013(17) 0.0041(17) -0.0048(17)
C2 0.025(2) 0.022(2) 0.019(2) -0.0026(19) 0.0037(18) -0.008(2)
C3 0.037(3) 0.015(2) 0.033(3) -0.006(2) 0.001(2) -0.005(2)
C4 0.036(3) 0.034(3) 0.034(3) -0.004(2) -0.005(2) -0.014(2)
C5 0.025(2) 0.032(3) 0.030(3) 0.001(2) -0.003(2) -0.004(2)
C6 0.025(2) 0.023(3) 0.027(2) -0.001(2) 0.0010(19) -0.003(2)
C7 0.026(2) 0.017(2) 0.025(2) -0.0025(19) 0.0070(19) -0.0016(19)
C8 0.030(3) 0.035(3) 0.038(3) 0.002(2) -0.002(2) 0.012(2)
C41 0.022(2) 0.013(2) 0.025(2) 0.0033(18) 0.0059(18) 0.0021(18)
C42 0.031(2) 0.005(2) 0.031(2) -0.0001(18) 0.004(2) 0.0027(18)
C43 0.027(2) 0.017(2) 0.031(3) -0.003(2) 0.000(2) 0.001(2)
C44 0.024(2) 0.024(3) 0.023(2) 0.001(2) 0.0051(19) 0.004(2)
C45 0.030(3) 0.017(2) 0.033(3) 0.001(2) 0.004(2) 0.008(2)
C46 0.025(2) 0.024(3) 0.036(3) 0.000(2) 0.005(2) 0.000(2)
N1 0.0219(19) 0.016(2) 0.033(2) 0.0005(17) 0.0014(16) 0.0014(16)
O1 0.0212(16) 0.0145(16) 0.0293(17) -0.0029(14) -0.0028(13) -0.0002(13)
O2 0.0263(17) 0.0144(17) 0.0308(18) 0.0004(13) 0.0060(14) -0.0018(13)
O3 0.0251(16) 0.0171(17) 0.0241(16) 0.0006(13) -0.0013(13) -0.0006(13)
O4 0.032(2) 0.0160(19) 0.064(3) -0.0084(18) -0.0012(18) -0.0009(15)
O5 0.0294(18) 0.026(2) 0.039(2) -0.0014(16) -0.0069(16) 0.0070(15)
C11 0.028(2) 0.012(2) 0.020(2) 0.0006(18) 0.0023(18) -0.0051(18)
C12 0.030(2) 0.009(2) 0.023(2) 0.0013(18) 0.0041(19) -0.0019(18)
C13 0.025(2) 0.019(2) 0.016(2) -0.0018(18) 0.0026(17) 0.0011(19)
C14 0.023(2) 0.018(3) 0.031(3) 0.001(2) 0.0038(19) -0.0009(19)
C15 0.031(3) 0.040(4) 0.070(4) -0.017(3) 0.014(3) 0.003(3)
C16 0.031(3) 0.053(4) 0.044(3) 0.008(3) -0.008(2) 0.004(3)
C21 0.022(2) 0.023(3) 0.040(3) 0.001(2) 0.008(2) 0.002(2)
C22 0.028(3) 0.032(3) 0.032(3) -0.006(2) 0.012(2) 0.001(2)
C23 0.026(2) 0.016(2) 0.024(2) 0.0009(19) 0.0057(18) 0.0019(19)
C24 0.028(2) 0.023(3) 0.024(2) -0.006(2) 0.0078(19) -0.002(2)
C25 0.035(3) 0.040(3) 0.031(3) -0.002(3) 0.000(2) 0.002(3)
C26 0.044(3) 0.023(3) 0.028(3) -0.004(2) 0.006(2) -0.001(2)
C31 0.030(3) 0.024(3) 0.031(3) 0.001(2) -0.012(2) -0.005(2)
C32 0.039(3) 0.024(3) 0.026(3) 0.002(2) -0.008(2) -0.003(2)
C33 0.028(2) 0.014(2) 0.023(2) -0.0018(19) 0.0010(19) 0.0003(19)
C34 0.031(3) 0.026(3) 0.018(2) -0.002(2) -0.0006(19) -0.004(2)
C35 0.037(3) 0.034(3) 0.026(3) -0.002(2) 0.005(2) -0.001(2)
C36 0.045(3) 0.016(3) 0.029(3) 0.008(2) 0.002(2) -0.004(2)
N11 0.0200(18) 0.0068(17) 0.0241(19) -0.0002(15) 0.0028(15) -0.0048(14)
N12 0.0187(18) 0.018(2) 0.0233(19) 0.0009(16) 0.0018(15) -0.0027(15)
N21 0.0183(18) 0.018(2) 0.027(2) -0.0008(16) 0.0014(15) 0.0003(15)
N22 0.0178(18) 0.018(2) 0.030(2) 0.0008(17) 0.0023(16) -0.0019(15)
N31 0.0211(18) 0.016(2) 0.0234(19) -0.0014(16) 0.0016(15) -0.0006(15)
N32 0.0211(19) 0.017(2) 0.027(2) -0.0017(17) -0.0043(16) -0.0012(16)
Mo1 0.01647(17) 0.01247(17) 0.01957(17) -0.00148(15) 0.00059(12) -0.00034(14)
B1 0.017(2) 0.023(3) 0.030(3) -0.002(2) -0.001(2) -0.002(2)

loop_
_atom_type_symbol
_atom_type_description
_atom_type_scat_dispersion_real
_atom_type_scat_dispersion_imag
_atom_type_scat_source
C C 0.0181 0.0091 'International Tables Vol C Tables 4.2.6.8 and 6.1.1.4'
H H 0.0000 0.0000 'International Tables Vol C Tables 4.2.6.8 and 6.1.1.4'
N N 0.0311 0.0180 'International Tables Vol C Tables 4.2.6.8 and 6.1.1.4'
O O 0.0492 0.0322 'International Tables Vol C Tables 4.2.6.8 and 6.1.1.4'
Mo Mo -0.0483 2.7339 'International Tables Vol C Tables 4.2.6.8 and 6.1.1.4'
B B 0.0090 0.0039 'International Tables Vol C Tables 4.2.6.8 and 6.1.1.4'

loop_
_geom_angle_atom_site_label_1
_geom_angle_atom_site_label_2
_geom_angle_atom_site_label_3
_geom_angle
_geom_angle_site_symmetry_1
_geom_angle_site_symmetry_3
_geom_angle_publ_flag
O1 C1 C6 120.4(4) . . ?
O1 C1 C2 119.2(4) . . ?
C6 C1 C2 120.4(4) . . ?
C3 C2 C1 117.7(4) . . ?
C3 C2 C7 115.9(4) . . ?
C1 C2 C7 126.4(4) . . ?
C4 C3 C2 121.8(5) . . ?
C3 C4 C5 119.6(5) . . ?
C4 C5 C6 120.4(5) . . ?
C5 C6 C1 120.1(5) . . ?
O4 C7 N1 123.1(5) . . ?
O4 C7 C2 119.4(4) . . ?
N1 C7 C2 117.5(4) . . ?
C42 C41 C46 119.0(4) . . ?
C42 C41 N1 117.0(4) . . ?
C46 C41 N1 124.0(4) . . ?
C43 C42 C41 120.8(4) . . ?
C42 C43 C44 120.2(4) . . ?
O5 C44 C45 124.6(4) . . ?
O5 C44 C43 116.2(4) . . ?
C45 C44 C43 119.1(4) . . ?
C44 C45 C46 120.8(5) . . ?
C45 C46 C41 120.1(5) . . ?
C7 N1 C41 127.3(4) . . ?
C1 O1 Mo1 133.7(3) . . ?
C44 O5 C8 116.6(4) . . ?
N12 C11 C12 110.1(4) . . ?
C11 C12 C13 104.2(4) . . ?
N11 C13 C12 109.6(4) . . ?
N11 C13 C14 123.1(4) . . ?
C12 C13 C14 127.3(4) . . ?
C15 C14 C13 110.6(4) . . ?
C15 C14 C16 110.6(5) . . ?
C13 C14 C16 109.4(4) . . ?
N22 C21 C22 108.5(4) . . ?
C21 C22 C23 105.4(4) . . ?
N21 C23 C22 109.8(4) . . ?
N21 C23 C24 123.2(4) . . ?
C22 C23 C24 127.0(4) . . ?
C23 C24 C26 111.6(4) . . ?
C23 C24 C25 109.0(4) . . ?
C26 C24 C25 111.5(4) . . ?
N32 C31 C32 109.3(4) . . ?
C31 C32 C33 105.7(4) . . ?
N31 C33 C32 109.3(4) . . ?
N31 C33 C34 123.0(4) . . ?
C32 C33 C34 127.6(4) . . ?
C33 C34 C35 112.4(4) . . ?
C33 C34 C36 109.8(4) . . ?
C35 C34 C36 110.5(4) . . ?
C13 N11 N12 106.6(3) . . ?
C13 N11 Mo1 129.4(3) . . ?
N12 N11 Mo1 123.9(3) . . ?
C11 N12 N11 109.4(4) . . ?
C11 N12 B1 129.2(4) . . ?
N11 N12 B1 121.2(4) . . ?
C23 N21 N22 106.9(4) . . ?
C23 N21 Mo1 131.5(3) . . ?
N22 N21 Mo1 121.6(3) . . ?
C21 N22 N21 109.4(4) . . ?
C21 N22 B1 129.9(4) . . ?
N21 N22 B1 120.6(4) . . ?
C33 N31 N32 106.8(4) . . ?
C33 N31 Mo1 131.4(3) . . ?
N32 N31 Mo1 120.8(3) . . ?
C31 N32 N31 108.8(4) . . ?
C31 N32 B1 129.8(4) . . ?
N31 N32 B1 121.3(4) . . ?
O2 Mo1 O3 103.09(16) . . ?
O2 Mo1 O1 101.58(15) . . ?
O3 Mo1 O1 100.20(14) . . ?
O2 Mo1 N11 91.09(15) . . ?
O3 Mo1 N11 91.65(15) . . ?
O1 Mo1 N11 160.09(14) . . ?
O2 Mo1 N31 89.71(15) . . ?
O3 Mo1 N31 164.92(14) . . ?
O1 Mo1 N31 84.71(13) . . ?
N11 Mo1 N31 80.03(14) . . ?
O2 Mo1 N21 165.56(14) . . ?
O3 Mo1 N21 88.83(14) . . ?
O1 Mo1 N21 83.97(14) . . ?
N11 Mo1 N21 80.31(14) . . ?
N31 Mo1 N21 77.44(13) . . ?
N32 B1 N22 108.0(4) . . ?
N32 B1 N12 108.0(4) . . ?
N22 B1 N12 108.3(4) . . ?

loop_
_geom_bond_atom_site_label_1
_geom_bond_atom_site_label_2
_geom_bond_distance
_geom_bond_site_symmetry_2
_geom_bond_publ_flag
C1 O1 1.368(5) . ?
C1 C6 1.390(6) . ?
C1 C2 1.408(7) . ?
C2 C3 1.400(6) . ?
C2 C7 1.501(7) . ?
C3 C4 1.375(8) . ?
C4 C5 1.383(8) . ?
C5 C6 1.385(7) . ?
C7 O4 1.235(6) . ?
C7 N1 1.354(6) . ?
C8 O5 1.435(6) . ?
C41 C42 1.392(6) . ?
C41 C46 1.394(7) . ?
C41 N1 1.418(6) . ?
C42 C43 1.382(7) . ?
C43 C44 1.399(7) . ?
C44 O5 1.366(6) . ?
C44 C45 1.384(7) . ?
C45 C46 1.390(7) . ?
O1 Mo1 1.938(3) . ?
O2 Mo1 1.696(3) . ?
O3 Mo1 1.699(3) . ?
C11 N12 1.319(6) . ?
C11 C12 1.384(7) . ?
C12 C13 1.403(6) . ?
C13 N11 1.354(6) . ?
C13 C14 1.508(6) . ?
C14 C15 1.506(7) . ?
C14 C16 1.538(7) . ?
C21 N22 1.343(6) . ?
C21 C22 1.375(7) . ?
C22 C23 1.394(7) . ?
C23 N21 1.336(6) . ?
C23 C24 1.515(6) . ?
C24 C26 1.529(7) . ?
C24 C25 1.529(7) . ?
C31 N32 1.343(6) . ?
C31 C32 1.356(7) . ?
C32 C33 1.398(7) . ?
C33 N31 1.342(6) . ?
C33 C34 1.504(7) . ?
C34 C35 1.524(7) . ?
C34 C36 1.539(7) . ?
N11 N12 1.371(5) . ?
N11 Mo1 2.199(3) . ?
N12 B1 1.549(6) . ?
N21 N22 1.368(5) . ?
N21 Mo1 2.337(4) . ?
N22 B1 1.537(7) . ?
N31 N32 1.373(5) . ?
N31 Mo1 2.329(4) . ?
N32 B1 1.535(7) . ?
